data_5910042
loop_
_publ_author_name
'Wyckoff, R. W. G.'

_publ_section_title
;
Pages 261 from the second edition of Structure of Crystals by Wyckoff
R W G. Published by The Chemical Catalog Company, INC, New York in 1931
& http://www.crystallography.net/
;
_journal_name_full 'The second edition of Structure of Crystals'
_journal_page_first 261
_journal_page_last 261
_journal_year 1931
_chemical_formula_structural SmF3
_chemical_formula_sum 'F3 Sm'
_space_group_IT_number 182
_symmetry_cell_setting hexagonal
_symmetry_Int_Tables_number 182
_symmetry_space_group_name_Hall 'P 6c 2c'
_symmetry_space_group_name_H-M 'P 63 2 2'
_audit_creation_date 2005-15-12
_audit_creation_method
;
Pages 261 from the second edition of Structure of Crystals by Wyckoff
R W G. Published by The Chemical Catalog Company, INC, New York in 1931
& http://www.crystallography.net/
;
_audit_update_record 'created by Girish Upreti, Portland State University'
_cell_angle_alpha 90
_cell_angle_beta 90
_cell_angle_gamma 120
_cell_length_a 6.98
_cell_length_b 6.98
_cell_length_c 7.15
_cell_volume 301.681
_cod_original_formula_sum 'Sa F3'
_cod_database_code 5910042

loop_
_symmetry_equiv_pos_as_xyz
x,y,z
x-y,x,z+1/2
y,-x+y,z+1/2
-y,x-y,z
-x+y,-x,z
x-y,-y,-z
-x,-x+y,-z
-x,-y,z+1/2
y,x,-z
-y,-x,-z+1/2
-x+y,y,-z+1/2
x,x-y,-z+1/2

loop_
_atom_site_label
_atom_site_type_symbol
_atom_site_fract_x
_atom_site_fract_y
_atom_site_fract_z
Sm Sm 0.33333 0.33333 0.00000
F1 F 0.38000 0.04600 0.16000
F2 F 0.33333 0.66667 0.08333
F3 F 0.00000 0.00000 0.25000

loop_
_cod_changelog_entry_id
_cod_changelog_entry_author
_cod_changelog_entry_date
_cod_changelog_entry_text
1 'Quir\'os, Miguel' 2014-06-09T13:02:41+03:00
;
 There is no chemical element with symbol "Sa", it is supposed to be samarium
 and "Sa" has been replaced by "Sm" in the formula.
;
2 'Vaitkus, Antanas' 2025-01-07T10:51:00+02:00
;
 Added the '_atom_site_type_symbol' data item and changed one of the
 '_atom_site_label' data values from 'Sa' to 'Sm'.
;
